data_4344083
loop_
_publ_author_name
'Wu, Dai'
'Bai, Xiaojing'
'Tian, Hong-Rui'
'Yang, Weiting'
'Li, Zewen'
'Huang, Qing'
'Du, Shiyu'
'Sun, Zhong-Ming'

_publ_section_title
;
 Uranyl Carboxyphosphonates Derived from Hydrothermal in Situ Ligand
 Reaction: Syntheses, Structures, and Computational Investigations.
;
_journal_issue 17
_journal_name_full 'Inorganic chemistry'
_journal_page_first 8617
_journal_page_last 8624
_journal_paper_doi 10.1021/acs.inorgchem.5b01266
_journal_volume 54
_journal_year 2015
_chemical_formula_sum 'C8 H8 O10 P2'
_chemical_formula_weight 326.08
_space_group_crystal_system monoclinic
_space_group_IT_number 15
_space_group_name_Hall '-C 2yc'
_space_group_name_H-M_alt 'C 1 2/c 1'
_symmetry_space_group_name_Hall '-C 2yc'
_symmetry_space_group_name_H-M 'C 1 2/c 1'
_atom_sites_solution_hydrogens geom
_audit_creation_method SHELXL-2014/7
_cell_angle_alpha 90
_cell_angle_beta 124.476(5)
_cell_angle_gamma 90
_cell_formula_units_Z 4
_cell_length_a 20.743(7)
_cell_length_b 7.692(3)
_cell_length_c 16.960(9)
_cell_measurement_temperature 296(2)
_cell_volume 2230.8(17)
_computing_structure_refinement 'SHELXL-2014/7 (Sheldrick, 2014)'
_diffrn_ambient_temperature 296(2)
_diffrn_measured_fraction_theta_full 0.991
_diffrn_measured_fraction_theta_max 0.984
_diffrn_measurement_device_type 'CCD area detector'
_diffrn_measurement_method 'phi and omega scans'
_diffrn_radiation_type MoK\a
_diffrn_radiation_wavelength 0.71073
_diffrn_reflns_av_R_equivalents 0.0365
_diffrn_reflns_av_unetI/netI 0.0451
_diffrn_reflns_laue_measured_fraction_full 0.991
_diffrn_reflns_laue_measured_fraction_max 0.984
_diffrn_reflns_limit_h_max 25
_diffrn_reflns_limit_h_min -25
_diffrn_reflns_limit_k_max 6
_diffrn_reflns_limit_k_min -9
_diffrn_reflns_limit_l_max 20
_diffrn_reflns_limit_l_min -20
_diffrn_reflns_number 6039
_diffrn_reflns_point_group_measured_fraction_full 0.991
_diffrn_reflns_point_group_measured_fraction_max 0.984
_diffrn_reflns_theta_full 25.242
_diffrn_reflns_theta_max 26.021
_diffrn_reflns_theta_min 2.382
_exptl_absorpt_coefficient_mu 0.223
_exptl_absorpt_correction_T_max 0.9
_exptl_absorpt_correction_T_min 0.9
_exptl_absorpt_correction_type multi-scan
_exptl_absorpt_process_details sadabs
_exptl_crystal_colour colorless
_exptl_crystal_density_diffrn 0.971
_exptl_crystal_density_method 'not measured'
_exptl_crystal_description block
_exptl_crystal_F_000 664
_exptl_crystal_size_max 0.05
_exptl_crystal_size_mid 0.05
_exptl_crystal_size_min 0.05
_refine_diff_density_max 0.422
_refine_diff_density_min -0.255
_refine_diff_density_rms 0.046
_refine_ls_extinction_method none
_refine_ls_goodness_of_fit_ref 0.959
_refine_ls_hydrogen_treatment constr
_refine_ls_matrix_type full
_refine_ls_number_parameters 94
_refine_ls_number_reflns 2161
_refine_ls_number_restraints 0
_refine_ls_restrained_S_all 0.959
_refine_ls_R_factor_all 0.0564
_refine_ls_R_factor_gt 0.0404
_refine_ls_shift/su_max 0.000
_refine_ls_shift/su_mean 0.000
_refine_ls_structure_factor_coef Fsqd
_refine_ls_weighting_details 'w=1/[\s^2^(Fo^2^)+(0.0640P)^2^+0.1220P] where P=(Fo^2^+2Fc^2^)/3'
_refine_ls_weighting_scheme calc
_refine_ls_wR_factor_gt 0.1100
_refine_ls_wR_factor_ref 0.1156
_reflns_Friedel_coverage 0.000
_reflns_number_gt 1517
_reflns_number_total 2161
_reflns_threshold_expression 'I > 2\s(I)'
_cod_data_source_file ic5b01266_si_002.cif
_cod_data_source_block DPTP
_cod_depositor_comments 'Adding full bibliography for 4344081--4344083.cif.'
_cod_original_cell_volume 2230.7(16)
_cod_database_code 4344083
_shelx_shelxl_version_number 2014/7
_shelx_space_group_comment
;
The symmetry employed for this shelxl refinement is uniquely defined
by the following loop, which should always be used as a source of
symmetry information in preference to the above space-group names.
They are only intended as comments.
;

loop_
_space_group_symop_operation_xyz
'x, y, z'
'-x, y, -z+1/2'
'x+1/2, y+1/2, z'
'-x+1/2, y+1/2, -z+1/2'
'-x, -y, -z'
'x, -y, z-1/2'
'-x+1/2, -y+1/2, -z'
'x+1/2, -y+1/2, z-1/2'

loop_
_atom_site_label
_atom_site_type_symbol
_atom_site_fract_x
_atom_site_fract_y
_atom_site_fract_z
_atom_site_U_iso_or_equiv
_atom_site_adp_type
_atom_site_occupancy
_atom_site_site_symmetry_order
_atom_site_calc_flag
_atom_site_refinement_flags_posn
_atom_site_refinement_flags_adp
P1 P 0.07140(3) 0.16599(8) 0.47616(4) 0.0346(2) Uani 1 1 d . .
O1 O 0.09124(9) -0.0237(2) 0.51212(12) 0.0508(5) Uani 1 1 d . .
H1 H 0.0543 -0.0669 0.5103 0.076 Uiso 1 1 calc R U
O2 O 0.14071(9) 0.2826(2) 0.52765(11) 0.0475(5) Uani 1 1 d . .
O3 O 0.00382(9) 0.2254(2) 0.48154(12) 0.0478(5) Uani 1 1 d . .
H3 H 0.0030 0.3319 0.4828 0.072 Uiso 1 1 calc R U
O4 O 0.20671(9) 0.2497(3) 0.36116(13) 0.0597(5) Uani 1 1 d . .
H4 H 0.2537 0.2287 0.3956 0.090 Uiso 1 1 calc R U
O5 O 0.19923(9) 0.0325(3) 0.44099(14) 0.0613(5) Uani 1 1 d . .
C1 C 0.03395(11) 0.1635(3) 0.35008(14) 0.0291(4) Uani 1 1 d . .
C2 C -0.04686(11) 0.1683(3) 0.28274(15) 0.0362(5) Uani 1 1 d . .
H2 H -0.0792 0.1760 0.3043 0.043 Uiso 1 1 calc R U
C3 C 0.08100(11) 0.1619(3) 0.31524(14) 0.0309(5) Uani 1 1 d . .
C4 C 0.16885(12) 0.1403(3) 0.38069(14) 0.0352(5) Uani 1 1 d . .

loop_
_atom_site_aniso_label
_atom_site_aniso_U_11
_atom_site_aniso_U_22
_atom_site_aniso_U_33
_atom_site_aniso_U_23
_atom_site_aniso_U_13
_atom_site_aniso_U_12
P1 0.0184(3) 0.0529(4) 0.0298(3) -0.0016(3) 0.0120(2) -0.0020(2)
O1 0.0362(9) 0.0666(12) 0.0506(10) 0.0157(9) 0.0252(9) 0.0046(8)
O2 0.0247(8) 0.0666(11) 0.0445(9) -0.0139(8) 0.0155(8) -0.0104(7)
O3 0.0316(9) 0.0648(11) 0.0480(10) -0.0075(9) 0.0232(8) 0.0019(8)
O4 0.0211(8) 0.0840(14) 0.0576(12) 0.0103(9) 0.0124(9) -0.0088(8)
O5 0.0265(9) 0.0812(14) 0.0654(12) 0.0219(11) 0.0196(9) 0.0101(9)
C1 0.0185(9) 0.0330(11) 0.0321(10) -0.0008(9) 0.0122(9) -0.0007(8)
C2 0.0204(10) 0.0529(14) 0.0320(11) 0.0039(10) 0.0130(9) -0.0001(9)
C3 0.0182(10) 0.0359(12) 0.0329(11) -0.0031(9) 0.0110(9) -0.0031(9)
C4 0.0199(10) 0.0540(14) 0.0279(11) -0.0043(10) 0.0113(9) 0.0004(10)

loop_
_atom_type_symbol
_atom_type_description
_atom_type_scat_dispersion_real
_atom_type_scat_dispersion_imag
_atom_type_scat_source
C C 0.0033 0.0016 'International Tables Vol C Tables 4.2.6.8 and 6.1.1.4'
H H 0.0000 0.0000 'International Tables Vol C Tables 4.2.6.8 and 6.1.1.4'
O O 0.0106 0.0060 'International Tables Vol C Tables 4.2.6.8 and 6.1.1.4'
P P 0.1023 0.0942 'International Tables Vol C Tables 4.2.6.8 and 6.1.1.4'

loop_
_geom_angle_atom_site_label_1
_geom_angle_atom_site_label_2
_geom_angle_atom_site_label_3
_geom_angle
_geom_angle_site_symmetry_1
O2 P1 O3 113.57(10) .
O2 P1 O1 112.63(10) .
O3 P1 O1 107.93(10) .
O2 P1 C1 108.95(10) .
O3 P1 C1 106.17(9) .
O1 P1 C1 107.21(10) .
C2 C1 C3 117.18(19) .
C2 C1 P1 118.59(16) .
C3 C1 P1 124.21(15) .
C3 C2 C1 122.71(19) 2
C2 C3 C1 119.98(18) 2
C2 C3 C4 117.89(18) 2
C1 C3 C4 122.00(18) .
O5 C4 O4 124.3(2) .
O5 C4 C3 122.8(2) .
O4 C4 C3 112.85(19) .

loop_
_geom_bond_atom_site_label_1
_geom_bond_atom_site_label_2
_geom_bond_distance
_geom_bond_site_symmetry_2
P1 O2 1.4875(16) .
P1 O3 1.5255(16) .
P1 O1 1.5444(18) .
P1 C1 1.815(2) .
O4 C4 1.315(3) .
O5 C4 1.184(3) .
C1 C2 1.396(3) .
C1 C3 1.398(3) .
C2 C3 1.390(3) 2
C3 C2 1.390(3) 2
C3 C4 1.513(3) .

loop_
_platon_squeeze_void_nr
_platon_squeeze_void_average_x
_platon_squeeze_void_average_y
_platon_squeeze_void_average_z
_platon_squeeze_void_volume
_platon_squeeze_void_count_electrons
_platon_squeeze_void_content
1 0.602 0.016 0.139 1225 461 ' '
